data_4304044
loop_
_publ_author_name
'Chen-I Yang'
'Wolfgang Wernsdorfer'
'Yu-Jhe Tsai'
'George Chung'
'Ting-Shen Kuo'
'Gene-Hsiang Lee'
'Minghuey Shieh'
'Hui-Lien Tsai'

_publ_section_title
;
Mixed-Valence Tetra- and Hexanuclear Manganese Complexes from the
Flexibility of Pyridine-Containing \b-Diketone Ligands
;
_journal_name_full 'Inorganic Chemistry'
_journal_page_first 1925
_journal_page_last 1939
_journal_paper_doi 10.1021/ic7013368
_journal_volume 47
_journal_year 2008
_chemical_formula_sum 'C42 H24 Cl22 Mn4 N2 O17'
_chemical_formula_weight 1828.29
_chemical_name_systematic
; 
 ? 
;
_space_group_IT_number 2
_symmetry_cell_setting triclinic
_symmetry_space_group_name_Hall '-P 1'
_symmetry_space_group_name_H-M 'P -1'
_atom_sites_solution_hydrogens geom
_atom_sites_solution_primary direct
_atom_sites_solution_secondary difmap
_audit_creation_method SHELXL-97
_cell_angle_alpha 73.4925(11)
_cell_angle_beta 78.6950(10)
_cell_angle_gamma 80.5114(6)
_cell_formula_units_Z 2
_cell_length_a 13.4906(2)
_cell_length_b 13.7032(3)
_cell_length_c 19.1591(4)
_cell_measurement_reflns_used all
_cell_measurement_temperature 150(1)
_cell_measurement_theta_max 25.00
_cell_measurement_theta_min 1.67
_cell_volume 3307.45(11)
_computing_cell_refinement DENZO-SMN
_computing_data_collection 'NONIUS COLLECT'
_computing_data_reduction DENZO-SMN
_computing_molecular_graphics SHELXTL
_computing_publication_material SHELXTL
_computing_structure_refinement 'SHELXL-97 (Sheldrick, 1997)'
_computing_structure_solution 'SHELXS-97 (Sheldrick, 1990)'
_diffrn_ambient_temperature 150(1)
_diffrn_measured_fraction_theta_full 0.997
_diffrn_measured_fraction_theta_max 0.997
_diffrn_measurement_device_type 'NONIUS KappaCCD'
_diffrn_measurement_method '\w scans'
_diffrn_radiation_monochromator graphite
_diffrn_radiation_source 'fine-focus sealed tube'
_diffrn_radiation_type MoK\a
_diffrn_radiation_wavelength 0.71073
_diffrn_reflns_av_R_equivalents 0.0613
_diffrn_reflns_av_sigmaI/netI 0.0616
_diffrn_reflns_limit_h_max 16
_diffrn_reflns_limit_h_min -15
_diffrn_reflns_limit_k_max 16
_diffrn_reflns_limit_k_min -16
_diffrn_reflns_limit_l_max 22
_diffrn_reflns_limit_l_min -21
_diffrn_reflns_number 40374
_diffrn_reflns_theta_full 25.00
_diffrn_reflns_theta_max 25.00
_diffrn_reflns_theta_min 1.67
_exptl_absorpt_coefficient_mu 1.698
_exptl_absorpt_correction_T_max 0.937
_exptl_absorpt_correction_T_min 0.843
_exptl_absorpt_correction_type multi-scan
_exptl_crystal_colour 'dark brown'
_exptl_crystal_density_diffrn 1.836
_exptl_crystal_density_method 'not measured'
_exptl_crystal_description plate
_exptl_crystal_F_000 1800
_exptl_crystal_size_max 0.20
_exptl_crystal_size_mid 0.10
_exptl_crystal_size_min 0.04
_refine_diff_density_max 2.274
_refine_diff_density_min -1.074
_refine_diff_density_rms 0.238
_refine_ls_extinction_coef 0.0113(10)
_refine_ls_extinction_expression Fc^*^=kFc[1+0.001xFc^2^\l^3^/sin(2\q)]^-1/4^
_refine_ls_extinction_method SHELXL
_refine_ls_goodness_of_fit_ref 1.062
_refine_ls_hydrogen_treatment constr
_refine_ls_matrix_type full
_refine_ls_number_parameters 793
_refine_ls_number_reflns 11604
_refine_ls_number_restraints 1
_refine_ls_restrained_S_all 1.064
_refine_ls_R_factor_all 0.1230
_refine_ls_R_factor_gt 0.0888
_refine_ls_shift/su_max 0.011
_refine_ls_shift/su_mean 0.000
_refine_ls_structure_factor_coef Fsqd
_refine_ls_weighting_details 'calc w=1/[\s^2^(Fo^2^)+(0.1442P)^2^+22.8265P] where P=(Fo^2^+2Fc^2^)/3'
_refine_ls_weighting_scheme calc
_refine_ls_wR_factor_gt 0.2341
_refine_ls_wR_factor_ref 0.2722
_reflns_number_gt 8309
_reflns_number_total 11604
_reflns_threshold_expression >2sigma(I)
_cod_data_source_file ic7013368-file002_1.cif
_cod_data_source_block complex1
_cod_depositor_comments
;
The following automatic conversions were performed:
'_symmetry_cell_setting' value 'Triclinic' changed to 'triclinic'
according to '/home/saulius/struct/CIF-dictionaries/cif_core.dic'
dictionary named 'cif_core.dic' version 2.4.1 from 2010-06-29.

Automatic conversion script
Id: cif_fix_enum 1527 2010-12-29 10:47:43Z saulius 
;
_cod_database_code 4304044

loop_
_symmetry_equiv_pos_as_xyz
'x, y, z'
'-x, -y, -z'

loop_
_atom_site_label
_atom_site_type_symbol
_atom_site_fract_x
_atom_site_fract_y
_atom_site_fract_z
_atom_site_U_iso_or_equiv
_atom_site_adp_type
_atom_site_occupancy
_atom_site_symmetry_multiplicity
_atom_site_calc_flag
_atom_site_refinement_flags
_atom_site_disorder_assembly
_atom_site_disorder_group
Mn1 Mn 0.20006(9) 1.14337(9) 0.13499(6) 0.0306(3) Uani 1 1 d . . .
Mn2 Mn 0.24253(9) 1.03621(9) 0.30171(6) 0.0314(3) Uani 1 1 d . . .
Mn3 Mn 0.02983(9) 1.18402(9) 0.29672(6) 0.0310(3) Uani 1 1 d . . .
Mn4 Mn 0.24682(10) 1.31028(10) 0.20925(6) 0.0325(3) Uani 1 1 d . . .
O1 O 0.1890(4) 1.1500(4) 0.2323(3) 0.0305(12) Uani 1 1 d . . .
O2 O 0.2707(4) 1.2629(4) 0.1082(3) 0.0322(12) Uani 1 1 d . . .
O3 O 0.3219(5) 1.4346(4) 0.1323(3) 0.0383(13) Uani 1 1 d . . .
O4 O 0.1102(4) 1.0446(4) 0.3599(3) 0.0316(12) Uani 1 1 d . . .
O5 O 0.2790(4) 0.9147(4) 0.3770(3) 0.0373(13) Uani 1 1 d . . .
O6 O 0.3502(5) 1.0427(5) 0.1297(3) 0.0421(14) Uani 1 1 d . . .
O7 O 0.3784(4) 1.0118(5) 0.2456(3) 0.0387(13) Uani 1 1 d . . .
O8 O 0.1420(5) 1.0147(4) 0.1493(3) 0.0395(14) Uani 1 1 d . . .
O9 O 0.1918(5) 0.9260(4) 0.2564(3) 0.0413(14) Uani 1 1 d . . .
O10 O 0.0681(6) 1.2558(5) 0.3763(3) 0.0481(16) Uani 1 1 d . . .
O11 O 0.1921(6) 1.3501(5) 0.3096(3) 0.0535(17) Uani 1 1 d . . .
O12 O -0.0285(5) 1.3340(5) 0.2486(4) 0.0481(16) Uani 1 1 d . . .
O13 O 0.1094(5) 1.3995(5) 0.1738(4) 0.0541(17) Uani 1 1 d . . .
O14 O 0.3863(4) 1.2439(4) 0.2538(3) 0.0376(13) Uani 1 1 d . . .
O15 O 0.3097(4) 1.1288(4) 0.3485(3) 0.0341(13) Uani 1 1 d . . .
O16 O 0.0498(4) 1.2183(4) 0.1169(3) 0.0345(12) Uani 1 1 d . . .
O17 O -0.0437(5) 1.1420(5) 0.2216(3) 0.0407(14) Uani 1 1 d . . .
N1 N 0.2220(5) 1.1715(5) 0.0240(3) 0.0298(14) Uani 1 1 d . . .
N2 N -0.0850(5) 1.0900(5) 0.3797(4) 0.0340(15) Uani 1 1 d . . .
C1 C 0.1915(7) 1.1158(7) -0.0144(5) 0.042(2) Uani 1 1 d . . .
H1A H 0.1637 1.0537 0.0111 0.050 Uiso 1 1 calc R . .
C2 C 0.2004(7) 1.1486(7) -0.0908(5) 0.044(2) Uani 1 1 d . . .
H2A H 0.1768 1.1106 -0.1175 0.053 Uiso 1 1 calc R . .
C3 C 0.2435(7) 1.2356(7) -0.1265(5) 0.042(2) Uani 1 1 d . . .
H3A H 0.2532 1.2567 -0.1789 0.051 Uiso 1 1 calc R . .
C4 C 0.2731(7) 1.2936(7) -0.0884(4) 0.040(2) Uani 1 1 d . . .
H4A H 0.3018 1.3554 -0.1138 0.047 Uiso 1 1 calc R . .
C5 C 0.2605(6) 1.2607(6) -0.0120(4) 0.0316(17) Uani 1 1 d . . .
C6 C 0.2824(6) 1.3177(6) 0.0374(4) 0.0313(17) Uani 1 1 d . . .
C7 C 0.3113(6) 1.4120(6) 0.0156(4) 0.0348(18) Uani 1 1 d . . .
H7A H 0.3191 1.4446 -0.0357 0.042 Uiso 1 1 calc R . .
C8 C 0.3315(6) 1.4683(6) 0.0637(4) 0.0349(18) Uani 1 1 d . . .
C9 C 0.3635(7) 1.5729(7) 0.0319(5) 0.040(2) Uani 1 1 d . . .
C10 C 0.4116(7) 1.6046(7) -0.0422(5) 0.042(2) Uani 1 1 d . . .
H10A H 0.4217 1.5601 -0.0736 0.050 Uiso 1 1 calc R . .
C11 C 0.4438(8) 1.7008(7) -0.0682(6) 0.053(2) Uani 1 1 d . . .
H11A H 0.4772 1.7222 -0.1176 0.064 Uiso 1 1 calc R . .
C12 C 0.4277(10) 1.7660(8) -0.0231(6) 0.064(3) Uani 1 1 d . . .
H12A H 0.4498 1.8322 -0.0416 0.077 Uiso 1 1 calc R . .
C13 C 0.3797(11) 1.7359(9) 0.0488(7) 0.075(4) Uani 1 1 d . . .
H13A H 0.3683 1.7815 0.0795 0.090 Uiso 1 1 calc R . .
C14 C 0.3481(9) 1.6393(8) 0.0763(6) 0.058(3) Uani 1 1 d . . .
H14A H 0.3156 1.6186 0.1260 0.069 Uiso 1 1 calc R . .
C15 C -0.1843(7) 1.1172(7) 0.3882(5) 0.042(2) Uani 1 1 d . . .
H15A H -0.2088 1.1807 0.3575 0.051 Uiso 1 1 calc R . .
C16 C -0.2541(7) 1.0608(8) 0.4376(5) 0.044(2) Uani 1 1 d . . .
H16A H -0.3246 1.0848 0.4425 0.053 Uiso 1 1 calc R . .
C17 C -0.2175(7) 0.9666(8) 0.4807(5) 0.045(2) Uani 1 1 d . . .
H17A H -0.2636 0.9244 0.5155 0.054 Uiso 1 1 calc R . .
C18 C -0.1146(7) 0.9341(7) 0.4732(5) 0.040(2) Uani 1 1 d . . .
H18A H -0.0887 0.8706 0.5031 0.048 Uiso 1 1 calc R . .
C19 C -0.0508(7) 0.9965(6) 0.4212(4) 0.0356(18) Uani 1 1 d . . .
C20 C 0.0637(7) 0.9689(6) 0.4057(4) 0.0345(18) Uani 1 1 d . . .
C21 C 0.1123(7) 0.8772(6) 0.4359(4) 0.0366(19) Uani 1 1 d . . .
H21A H 0.0730 0.8255 0.4674 0.044 Uiso 1 1 calc R . .
C22 C 0.2203(7) 0.8542(6) 0.4228(4) 0.038(2) Uani 1 1 d . . .
C23 C 0.2732(8) 0.7578(7) 0.4653(5) 0.043(2) Uani 1 1 d . . .
C24 C 0.2219(9) 0.6943(8) 0.5262(5) 0.054(3) Uani 1 1 d . . .
H24A H 0.1507 0.7089 0.5403 0.065 Uiso 1 1 calc R . .
C25 C 0.2755(9) 0.6090(8) 0.5665(6) 0.063(3) Uani 1 1 d . . .
H25A H 0.2402 0.5640 0.6076 0.076 Uiso 1 1 calc R . .
C26 C 0.3796(9) 0.5880(8) 0.5480(6) 0.059(3) Uani 1 1 d . . .
H26A H 0.4157 0.5304 0.5772 0.071 Uiso 1 1 calc R . .
C27 C 0.4308(9) 0.6513(8) 0.4866(6) 0.058(3) Uani 1 1 d . . .
H27A H 0.5021 0.6365 0.4728 0.069 Uiso 1 1 calc R . .
C28 C 0.3784(8) 0.7359(7) 0.4453(5) 0.049(2) Uani 1 1 d . . .
H28A H 0.4137 0.7795 0.4033 0.059 Uiso 1 1 calc R . .
C29 C 0.3996(6) 1.0046(6) 0.1806(5) 0.0365(19) Uani 1 1 d . . .
C30 C 0.5008(7) 0.9367(7) 0.1665(5) 0.042(2) Uani 1 1 d . . .
C31 C 0.1515(7) 0.9368(6) 0.2021(5) 0.039(2) Uani 1 1 d . . .
C32 C 0.0999(10) 0.8439(7) 0.2000(6) 0.059(3) Uani 1 1 d . . .
C33 C 0.1216(8) 1.3252(7) 0.3613(4) 0.040(2) Uani 1 1 d . . .
C34 C 0.0959(9) 1.4015(8) 0.4134(5) 0.054(3) Uani 1 1 d . . .
C35 C 0.0170(7) 1.4011(7) 0.2013(5) 0.043(2) Uani 1 1 d . . .
C36 C -0.0490(8) 1.5034(7) 0.1718(5) 0.045(2) Uani 1 1 d . . .
C37 C 0.3817(7) 1.1781(7) 0.3137(4) 0.0375(19) Uani 1 1 d . . .
C38 C 0.4774(8) 1.1523(9) 0.3526(5) 0.054(3) Uani 1 1 d . . .
C39 C -0.0294(7) 1.1870(7) 0.1554(5) 0.039(2) Uani 1 1 d . . .
C40 C -0.1179(9) 1.1939(11) 0.1129(6) 0.093(5) Uani 1 1 d D . .
Cl1 Cl 0.5391(2) 0.9379(2) 0.07360(12) 0.0526(6) Uani 1 1 d . . .
Cl2 Cl 0.4794(2) 0.8085(2) 0.21691(16) 0.0709(9) Uani 1 1 d . . .
Cl3 Cl 0.5975(2) 0.9749(3) 0.19908(18) 0.0763(10) Uani 1 1 d . . .
Cl4 Cl 0.0944(3) 0.8435(2) 0.10959(17) 0.0848(11) Uani 1 1 d . . .
Cl5 Cl 0.1643(4) 0.7294(2) 0.2447(2) 0.0913(12) Uani 1 1 d . . .
Cl6 Cl -0.0271(3) 0.8610(3) 0.2479(2) 0.0884(11) Uani 1 1 d . . .
Cl7 Cl 0.1953(4) 1.4638(4) 0.4135(2) 0.1145(17) Uani 1 1 d . . .
Cl8 Cl 0.0426(3) 1.3428(2) 0.50270(15) 0.0777(10) Uani 1 1 d . . .
Cl9 Cl -0.0036(4) 1.4940(3) 0.3744(2) 0.1117(15) Uani 1 1 d . . .
Cl10 Cl 0.0118(3) 1.6099(2) 0.1672(2) 0.0807(9) Uani 1 1 d . . .
Cl11 Cl -0.1690(2) 1.5133(2) 0.22889(15) 0.0730(9) Uani 1 1 d . . .
Cl12 Cl -0.0666(2) 1.5062(2) 0.08291(14) 0.0602(7) Uani 1 1 d . . .
Cl13 Cl 0.5887(2) 1.1899(3) 0.29035(16) 0.0766(10) Uani 1 1 d . . .
Cl14 Cl 0.4995(2) 1.0198(2) 0.39507(16) 0.0644(8) Uani 1 1 d . . .
Cl15 Cl 0.4537(3) 1.2201(3) 0.42080(18) 0.0858(10) Uani 1 1 d . . .
Cl16 Cl -0.1062(3) 1.2839(2) 0.02554(16) 0.0699(8) Uani 1 1 d . . .
Cl17 Cl -0.2231(3) 1.2913(3) 0.16410(19) 0.0592(9) Uani 0.75 1 d P . .
Cl18 Cl -0.1763(4) 1.1001(3) 0.1245(3) 0.0880(15) Uani 0.75 1 d P . .
Cl17A Cl -0.2287(17) 1.1710(17) 0.1645(12) 0.124(6) Uiso 0.25 1 d P . .
Cl18A Cl -0.0756(12) 1.0823(11) 0.0722(8) 0.087(4) Uiso 0.25 1 d PD . .
C41 C 0.4497(13) 0.4810(12) 0.2609(9) 0.096(5) Uani 1 1 d . . .
H41A H 0.4085 0.4990 0.2206 0.116 Uiso 1 1 calc R . .
H41B H 0.4365 0.4118 0.2921 0.116 Uiso 1 1 calc R . .
Cl19 Cl 0.4135(3) 0.5707(3) 0.3146(3) 0.1053(14) Uani 1 1 d . . .
Cl20 Cl 0.5809(4) 0.4802(3) 0.2230(2) 0.1034(13) Uani 1 1 d . . .
C42 C 0.2419(16) 0.3044(13) 0.6391(11) 0.115(6) Uani 1 1 d . . .
H42A H 0.2309 0.3520 0.5909 0.138 Uiso 1 1 calc R . .
H42B H 0.1801 0.3141 0.6751 0.138 Uiso 1 1 calc R . .
Cl21 Cl 0.3368(3) 0.3347(3) 0.6647(2) 0.0938(11) Uani 1 1 d . . .
Cl22 Cl 0.2573(5) 0.1758(6) 0.6308(5) 0.196(4) Uani 1 1 d . . .

loop_
_atom_site_aniso_label
_atom_site_aniso_U_11
_atom_site_aniso_U_22
_atom_site_aniso_U_33
_atom_site_aniso_U_23
_atom_site_aniso_U_13
_atom_site_aniso_U_12
Mn1 0.0343(7) 0.0285(6) 0.0274(6) -0.0011(5) -0.0067(5) -0.0083(5)
Mn2 0.0302(7) 0.0307(7) 0.0299(6) -0.0015(5) -0.0052(5) -0.0045(5)
Mn3 0.0320(7) 0.0326(7) 0.0257(6) -0.0036(5) -0.0049(5) -0.0031(5)
Mn4 0.0341(7) 0.0370(7) 0.0255(6) -0.0057(5) -0.0033(5) -0.0075(5)
O1 0.037(3) 0.035(3) 0.020(2) -0.003(2) -0.005(2) -0.012(2)
O2 0.033(3) 0.037(3) 0.025(3) -0.001(2) -0.005(2) -0.012(2)
O3 0.043(3) 0.041(3) 0.033(3) -0.008(2) -0.006(2) -0.015(3)
O4 0.028(3) 0.031(3) 0.031(3) -0.001(2) -0.001(2) -0.007(2)
O5 0.040(3) 0.037(3) 0.032(3) -0.006(2) -0.005(2) 0.000(3)
O6 0.042(4) 0.042(3) 0.037(3) -0.006(3) -0.006(3) 0.002(3)
O7 0.033(3) 0.047(4) 0.037(3) -0.012(3) -0.007(2) -0.003(3)
O8 0.050(4) 0.028(3) 0.039(3) -0.003(2) -0.008(3) -0.008(3)
O9 0.056(4) 0.032(3) 0.038(3) -0.008(2) -0.013(3) -0.007(3)
O10 0.074(5) 0.033(3) 0.041(3) -0.012(3) -0.015(3) -0.005(3)
O11 0.074(5) 0.046(4) 0.041(4) -0.018(3) -0.005(3) 0.001(3)
O12 0.053(4) 0.035(3) 0.051(4) -0.005(3) -0.014(3) 0.004(3)
O13 0.045(4) 0.058(4) 0.057(4) -0.017(3) -0.011(3) 0.007(3)
O14 0.040(3) 0.044(3) 0.028(3) -0.001(2) -0.007(2) -0.013(3)
O15 0.035(3) 0.042(3) 0.026(3) -0.010(2) -0.003(2) -0.009(3)
O16 0.032(3) 0.036(3) 0.034(3) -0.005(2) -0.006(2) -0.006(2)
O17 0.041(3) 0.045(3) 0.035(3) -0.003(3) -0.007(3) -0.013(3)
N1 0.029(4) 0.030(3) 0.029(3) -0.007(3) -0.005(3) -0.003(3)
N2 0.032(4) 0.040(4) 0.030(3) -0.009(3) -0.005(3) -0.004(3)
C1 0.041(5) 0.041(5) 0.046(5) -0.014(4) -0.004(4) -0.014(4)
C2 0.050(6) 0.051(6) 0.040(5) -0.022(4) -0.014(4) -0.001(4)
C3 0.058(6) 0.034(5) 0.032(4) -0.009(4) -0.008(4) 0.004(4)
C4 0.045(5) 0.036(5) 0.032(4) -0.004(4) -0.003(4) -0.002(4)
C5 0.026(4) 0.037(4) 0.028(4) -0.006(3) -0.002(3) 0.001(3)
C6 0.027(4) 0.036(4) 0.025(4) -0.002(3) -0.002(3) 0.002(3)
C7 0.041(5) 0.030(4) 0.028(4) -0.001(3) -0.003(3) -0.004(4)
C8 0.035(5) 0.034(4) 0.032(4) -0.005(3) -0.003(3) -0.005(3)
C9 0.036(5) 0.038(5) 0.046(5) -0.009(4) -0.012(4) -0.005(4)
C10 0.049(5) 0.039(5) 0.041(5) -0.003(4) -0.019(4) -0.011(4)
C11 0.055(6) 0.042(5) 0.053(6) 0.005(4) -0.007(5) -0.014(5)
C12 0.094(9) 0.034(5) 0.067(7) 0.001(5) -0.024(6) -0.027(6)
C13 0.115(11) 0.048(6) 0.071(8) -0.016(6) -0.015(7) -0.031(7)
C14 0.088(8) 0.043(6) 0.045(5) -0.008(4) -0.009(5) -0.022(5)
C15 0.042(5) 0.053(5) 0.030(4) -0.006(4) -0.007(4) -0.006(4)
C16 0.035(5) 0.063(6) 0.036(5) -0.013(4) -0.008(4) -0.008(4)
C17 0.044(5) 0.060(6) 0.032(4) -0.011(4) -0.002(4) -0.019(4)
C18 0.037(5) 0.041(5) 0.040(5) -0.005(4) -0.004(4) -0.010(4)
C19 0.038(5) 0.040(5) 0.028(4) -0.006(3) -0.002(3) -0.009(4)
C20 0.041(5) 0.033(4) 0.029(4) -0.005(3) -0.005(3) -0.007(4)
C21 0.039(5) 0.034(4) 0.034(4) 0.000(3) -0.005(3) -0.012(4)
C22 0.051(5) 0.033(4) 0.031(4) -0.010(4) -0.007(4) -0.001(4)
C23 0.056(6) 0.031(5) 0.038(5) -0.006(4) -0.012(4) 0.005(4)
C24 0.059(6) 0.047(6) 0.047(5) -0.003(4) -0.003(5) -0.003(5)
C25 0.075(8) 0.048(6) 0.049(6) 0.010(5) -0.011(5) 0.003(5)
C26 0.068(7) 0.043(6) 0.055(6) 0.001(5) -0.016(5) 0.012(5)
C27 0.061(7) 0.048(6) 0.060(6) -0.015(5) -0.011(5) 0.009(5)
C28 0.059(6) 0.041(5) 0.041(5) -0.008(4) -0.007(4) 0.002(4)
C29 0.034(5) 0.035(5) 0.040(5) -0.011(4) -0.003(4) -0.004(4)
C30 0.043(5) 0.046(5) 0.037(5) -0.012(4) -0.007(4) 0.001(4)
C31 0.044(5) 0.032(5) 0.040(5) -0.011(4) -0.003(4) -0.006(4)
C32 0.092(9) 0.032(5) 0.056(6) -0.004(4) -0.017(6) -0.023(5)
C33 0.060(6) 0.036(5) 0.023(4) -0.011(3) -0.007(4) 0.006(4)
C34 0.078(8) 0.046(6) 0.039(5) -0.017(4) -0.003(5) -0.012(5)
C35 0.048(6) 0.044(5) 0.040(5) -0.015(4) -0.017(4) 0.008(4)
C36 0.057(6) 0.033(5) 0.045(5) -0.008(4) -0.010(4) -0.004(4)
C37 0.040(5) 0.050(5) 0.025(4) -0.008(4) -0.007(3) -0.011(4)
C38 0.049(6) 0.074(7) 0.038(5) 0.002(5) -0.017(4) -0.025(5)
C39 0.038(5) 0.041(5) 0.043(5) -0.011(4) -0.010(4) -0.010(4)
C40 0.068(8) 0.166(15) 0.053(7) 0.001(8) -0.027(6) -0.066(9)
Cl1 0.0570(15) 0.0583(15) 0.0388(12) -0.0152(10) -0.0076(10) 0.0083(11)
Cl2 0.081(2) 0.0413(14) 0.0658(17) 0.0041(12) 0.0055(14) 0.0085(13)
Cl3 0.0381(14) 0.132(3) 0.083(2) -0.071(2) -0.0069(13) -0.0062(15)
Cl4 0.152(3) 0.0568(17) 0.0618(17) -0.0128(13) -0.0362(19) -0.041(2)
Cl5 0.162(4) 0.0339(14) 0.089(2) -0.0081(14) -0.060(2) -0.0093(17)
Cl6 0.087(2) 0.093(2) 0.093(2) -0.0202(19) -0.0031(18) -0.052(2)
Cl7 0.118(3) 0.155(4) 0.102(3) -0.082(3) 0.036(2) -0.083(3)
Cl8 0.117(3) 0.077(2) 0.0486(15) -0.0340(14) 0.0164(15) -0.0409(19)
Cl9 0.161(4) 0.075(2) 0.104(3) -0.047(2) -0.042(3) 0.041(2)
Cl10 0.107(3) 0.0498(16) 0.093(2) -0.0190(15) -0.0271(19) -0.0172(16)
Cl11 0.0703(19) 0.0678(18) 0.0508(15) 0.0045(13) 0.0059(13) 0.0233(14)
Cl12 0.0714(18) 0.0601(16) 0.0477(14) -0.0133(11) -0.0196(12) 0.0070(13)
Cl13 0.0453(15) 0.108(2) 0.0607(16) 0.0253(16) -0.0195(12) -0.0344(15)
Cl14 0.0545(16) 0.0662(17) 0.0645(16) 0.0100(13) -0.0267(12) -0.0112(13)
Cl15 0.112(3) 0.099(2) 0.0687(19) -0.0375(18) -0.0419(18) -0.014(2)
Cl16 0.082(2) 0.0741(19) 0.0583(16) -0.0082(13) -0.0364(14) -0.0072(15)
Cl17 0.0384(17) 0.072(2) 0.059(2) -0.0093(17) -0.0067(14) 0.0034(15)
Cl18 0.101(3) 0.051(2) 0.131(4) -0.007(2) -0.070(3) -0.029(2)
C41 0.108(12) 0.086(10) 0.108(12) -0.018(9) -0.047(10) -0.024(9)
Cl19 0.087(3) 0.066(2) 0.153(4) -0.027(2) 0.009(2) -0.0156(18)
Cl20 0.117(3) 0.101(3) 0.085(2) -0.026(2) 0.018(2) -0.029(2)
C42 0.141(17) 0.080(11) 0.121(14) -0.021(10) -0.036(12) 0.005(11)
Cl21 0.094(3) 0.091(3) 0.085(2) -0.0115(19) -0.003(2) -0.013(2)
Cl22 0.145(5) 0.211(7) 0.314(10) -0.195(8) -0.055(6) 0.001(5)

loop_
_atom_type_symbol
_atom_type_description
_atom_type_scat_dispersion_real
_atom_type_scat_dispersion_imag
_atom_type_scat_source
C C 0.0033 0.0016 'International Tables Vol C Tables 4.2.6.8 and 6.1.1.4'
H H 0.0000 0.0000 'International Tables Vol C Tables 4.2.6.8 and 6.1.1.4'
N N 0.0061 0.0033 'International Tables Vol C Tables 4.2.6.8 and 6.1.1.4'
O O 0.0106 0.0060 'International Tables Vol C Tables 4.2.6.8 and 6.1.1.4'
Cl Cl 0.1484 0.1585 'International Tables Vol C Tables 4.2.6.8 and 6.1.1.4'
Mn Mn 0.3368 0.7283 'International Tables Vol C Tables 4.2.6.8 and 6.1.1.4'

loop_
_geom_angle_atom_site_label_1
_geom_angle_atom_site_label_2
_geom_angle_atom_site_label_3
_geom_angle
_geom_angle_site_symmetry_1
_geom_angle_site_symmetry_3
_geom_angle_publ_flag
O1 Mn1 O2 86.2(2) . . ?
O1 Mn1 O8 101.3(2) . . ?
O2 Mn1 O8 171.0(2) . . ?
O1 Mn1 N1 165.8(2) . . ?
O2 Mn1 N1 80.0(2) . . ?
O8 Mn1 N1 92.8(3) . . ?
O1 Mn1 O16 97.1(2) . . ?
O2 Mn1 O16 98.7(2) . . ?
O8 Mn1 O16 85.5(2) . . ?
N1 Mn1 O16 81.8(2) . . ?
O1 Mn1 O6 97.4(2) . . ?
O2 Mn1 O6 90.2(2) . . ?
O8 Mn1 O6 83.9(2) . . ?
N1 Mn1 O6 86.1(2) . . ?
O16 Mn1 O6 163.4(2) . . ?
O1 Mn1 Mn4 46.17(16) . . ?
O2 Mn1 Mn4 40.85(16) . . ?
O8 Mn1 Mn4 147.27(17) . . ?
N1 Mn1 Mn4 119.63(19) . . ?
O16 Mn1 Mn4 94.14(16) . . ?
O6 Mn1 Mn4 101.70(17) . . ?
O1 Mn1 Mn2 30.60(17) . . ?
O2 Mn1 Mn2 102.41(16) . . ?
O8 Mn1 Mn2 82.23(17) . . ?
N1 Mn1 Mn2 157.56(19) . . ?
O16 Mn1 Mn2 119.31(15) . . ?
O6 Mn1 Mn2 71.71(15) . . ?
Mn4 Mn1 Mn2 69.46(4) . . ?
O1 Mn2 O4 85.7(2) . . ?
O1 Mn2 O5 172.3(2) . . ?
O4 Mn2 O5 87.5(2) . . ?
O1 Mn2 O7 99.0(2) . . ?
O4 Mn2 O7 174.0(2) . . ?
O5 Mn2 O7 87.5(2) . . ?
O1 Mn2 O15 93.3(2) . . ?
O4 Mn2 O15 97.2(2) . . ?
O5 Mn2 O15 91.1(2) . . ?
O7 Mn2 O15 86.4(2) . . ?
O1 Mn2 O9 93.0(2) . . ?
O4 Mn2 O9 87.9(2) . . ?
O5 Mn2 O9 83.2(2) . . ?
O7 Mn2 O9 88.2(2) . . ?
O15 Mn2 O9 172.2(2) . . ?
O1 Mn2 Mn3 44.57(16) . . ?
O4 Mn2 Mn3 41.34(16) . . ?
O5 Mn2 Mn3 128.84(18) . . ?
O7 Mn2 Mn3 143.60(18) . . ?
O15 Mn2 Mn3 93.76(16) . . ?
O9 Mn2 Mn3 93.92(17) . . ?
O1 Mn2 Mn1 30.30(16) . . ?
O4 Mn2 Mn1 103.64(17) . . ?
O5 Mn2 Mn1 150.00(18) . . ?
O7 Mn2 Mn1 79.17(17) . . ?
O15 Mn2 Mn1 114.46(15) . . ?
O9 Mn2 Mn1 69.76(15) . . ?
Mn3 Mn2 Mn1 67.68(4) . . ?
O12 Mn3 O17 85.2(3) . . ?
O12 Mn3 O4 166.5(2) . . ?
O17 Mn3 O4 108.2(2) . . ?
O12 Mn3 O10 83.0(2) . . ?
O17 Mn3 O10 164.7(3) . . ?
O4 Mn3 O10 84.1(2) . . ?
O12 Mn3 N2 114.4(3) . . ?
O17 Mn3 N2 81.2(2) . . ?
O4 Mn3 N2 70.8(2) . . ?
O10 Mn3 N2 94.8(2) . . ?
O12 Mn3 O1 108.4(2) . . ?
O17 Mn3 O1 92.1(2) . . ?
O4 Mn3 O1 70.09(18) . . ?
O10 Mn3 O1 100.8(2) . . ?
N2 Mn3 O1 135.9(2) . . ?
O12 Mn3 Mn2 140.7(2) . . ?
O17 Mn3 Mn2 104.83(18) . . ?
O4 Mn3 Mn2 35.23(13) . . ?
O10 Mn3 Mn2 90.46(19) . . ?
N2 Mn3 Mn2 104.75(18) . . ?
O1 Mn3 Mn2 35.03(13) . . ?
O11 Mn4 O3 108.9(3) . . ?
O11 Mn4 O13 85.3(3) . . ?
O3 Mn4 O13 84.5(3) . . ?
O11 Mn4 O2 168.0(3) . . ?
O3 Mn4 O2 78.7(2) . . ?
O13 Mn4 O2 86.3(2) . . ?
O11 Mn4 O14 86.8(3) . . ?
O3 Mn4 O14 91.3(2) . . ?
O13 Mn4 O14 169.2(3) . . ?
O2 Mn4 O14 102.6(2) . . ?
O11 Mn4 O1 102.5(2) . . ?
O3 Mn4 O1 148.6(2) . . ?
O13 Mn4 O1 95.7(2) . . ?
O2 Mn4 O1 69.95(18) . . ?
O14 Mn4 O1 93.1(2) . . ?
O11 Mn4 Mn1 135.1(2) . . ?
O3 Mn4 Mn1 114.04(16) . . ?
O13 Mn4 Mn1 86.2(2) . . ?
O2 Mn4 Mn1 35.55(14) . . ?
O14 Mn4 Mn1 104.57(16) . . ?
O1 Mn4 Mn1 35.05(12) . . ?
Mn1 O1 Mn2 119.1(3) . . ?
Mn1 O1 Mn3 118.9(3) . . ?
Mn2 O1 Mn3 100.4(2) . . ?
Mn1 O1 Mn4 98.8(2) . . ?
Mn2 O1 Mn4 120.2(3) . . ?
Mn3 O1 Mn4 98.8(2) . . ?
C6 O2 Mn1 118.4(5) . . ?
C6 O2 Mn4 130.9(5) . . ?
Mn1 O2 Mn4 103.6(2) . . ?
C8 O3 Mn4 133.0(5) . . ?
C20 O4 Mn2 127.5(5) . . ?
C20 O4 Mn3 123.3(5) . . ?
Mn2 O4 Mn3 103.4(2) . . ?
C22 O5 Mn2 127.9(6) . . ?
C29 O6 Mn1 126.5(5) . . ?
C29 O7 Mn2 127.3(6) . . ?
C31 O8 Mn1 125.0(6) . . ?
C31 O9 Mn2 132.2(5) . . ?
C33 O10 Mn3 125.9(5) . . ?
C33 O11 Mn4 134.6(6) . . ?
C35 O12 Mn3 127.8(6) . . ?
C35 O13 Mn4 133.9(6) . . ?
C37 O14 Mn4 119.1(5) . . ?
C37 O15 Mn2 122.3(5) . . ?
C39 O16 Mn1 123.3(5) . . ?
C39 O17 Mn3 119.6(5) . . ?
C5 N1 C1 119.9(7) . . ?
C5 N1 Mn1 114.0(5) . . ?
C1 N1 Mn1 125.6(6) . . ?
C15 N2 C19 117.3(7) . . ?
C15 N2 Mn3 124.3(6) . . ?
C19 N2 Mn3 118.4(5) . . ?
N1 C1 C2 120.8(8) . . ?
C3 C2 C1 118.8(8) . . ?
C2 C3 C4 121.1(8) . . ?
C3 C4 C5 118.9(8) . . ?
N1 C5 C4 120.5(8) . . ?
N1 C5 C6 114.0(6) . . ?
C4 C5 C6 125.5(8) . . ?
C7 C6 O2 123.0(7) . . ?
C7 C6 C5 125.2(7) . . ?
O2 C6 C5 111.8(7) . . ?
C6 C7 C8 125.4(7) . . ?
O3 C8 C7 123.4(7) . . ?
O3 C8 C9 116.8(7) . . ?
C7 C8 C9 119.8(7) . . ?
C14 C9 C10 119.4(8) . . ?
C14 C9 C8 119.1(8) . . ?
C10 C9 C8 121.5(8) . . ?
C11 C10 C9 119.3(9) . . ?
C12 C11 C10 120.4(9) . . ?
C11 C12 C13 120.4(9) . . ?
C12 C13 C14 120.1(11) . . ?
C9 C14 C13 120.3(10) . . ?
N2 C15 C16 124.7(9) . . ?
C15 C16 C17 117.1(9) . . ?
C18 C17 C16 120.3(8) . . ?
C19 C18 C17 117.9(9) . . ?
N2 C19 C18 122.6(8) . . ?
N2 C19 C20 114.0(7) . . ?
C18 C19 C20 123.4(8) . . ?
O4 C20 C21 123.6(8) . . ?
O4 C20 C19 112.6(7) . . ?
C21 C20 C19 123.8(7) . . ?
C20 C21 C22 122.8(8) . . ?
O5 C22 C21 123.6(8) . . ?
O5 C22 C23 114.8(8) . . ?
C21 C22 C23 121.6(8) . . ?
C24 C23 C28 119.9(9) . . ?
C24 C23 C22 121.3(9) . . ?
C28 C23 C22 118.6(8) . . ?
C23 C24 C25 119.2(10) . . ?
C26 C25 C24 121.2(10) . . ?
C25 C26 C27 119.5(9) . . ?
C28 C27 C26 120.0(10) . . ?
C27 C28 C23 120.1(9) . . ?
O6 C29 O7 128.5(8) . . ?
O6 C29 C30 119.0(7) . . ?
O7 C29 C30 112.5(7) . . ?
C29 C30 Cl1 113.1(6) . . ?
C29 C30 Cl3 110.2(6) . . ?
Cl1 C30 Cl3 109.6(5) . . ?
C29 C30 Cl2 106.5(6) . . ?
Cl1 C30 Cl2 107.8(5) . . ?
Cl3 C30 Cl2 109.6(5) . . ?
O9 C31 O8 128.4(8) . . ?
O9 C31 C32 116.3(8) . . ?
O8 C31 C32 115.1(8) . . ?
C31 C32 Cl5 110.2(8) . . ?
C31 C32 Cl4 111.6(7) . . ?
Cl5 C32 Cl4 110.3(6) . . ?
C31 C32 Cl6 105.4(7) . . ?
Cl5 C32 Cl6 110.2(6) . . ?
Cl4 C32 Cl6 108.9(7) . . ?
O10 C33 O11 130.9(8) . . ?
O10 C33 C34 116.5(8) . . ?
O11 C33 C34 112.6(8) . . ?
C33 C34 Cl7 114.2(8) . . ?
C33 C34 Cl8 112.5(7) . . ?
Cl7 C34 Cl8 111.0(6) . . ?
C33 C34 Cl9 103.4(6) . . ?
Cl7 C34 Cl9 109.0(6) . . ?
Cl8 C34 Cl9 106.0(6) . . ?
O12 C35 O13 129.6(9) . . ?
O12 C35 C36 115.9(8) . . ?
O13 C35 C36 114.4(9) . . ?
C35 C36 Cl12 107.3(6) . . ?
C35 C36 Cl10 111.3(7) . . ?
Cl12 C36 Cl10 109.3(5) . . ?
C35 C36 Cl11 111.7(7) . . ?
Cl12 C36 Cl11 109.8(6) . . ?
Cl10 C36 Cl11 107.5(5) . . ?
O14 C37 O15 128.9(8) . . ?
O14 C37 C38 117.1(7) . . ?
O15 C37 C38 114.0(7) . . ?
C37 C38 Cl15 106.9(7) . . ?
C37 C38 Cl14 111.6(7) . . ?
Cl15 C38 Cl14 108.9(5) . . ?
C37 C38 Cl13 112.1(6) . . ?
Cl15 C38 Cl13 109.1(6) . . ?
Cl14 C38 Cl13 108.2(6) . . ?
O17 C39 O16 128.4(8) . . ?
O17 C39 C40 115.8(8) . . ?
O16 C39 C40 115.3(8) . . ?
C39 C40 Cl18 121.4(10) . . ?
C39 C40 Cl17A 115.5(11) . . ?
Cl18 C40 Cl17A 52.6(9) . . ?
C39 C40 Cl16 113.3(8) . . ?
Cl18 C40 Cl16 118.6(7) . . ?
Cl17A C40 Cl16 122.7(11) . . ?
C39 C40 Cl18A 100.8(10) . . ?
Cl18 C40 Cl18A 52.9(7) . . ?
Cl17A C40 Cl18A 105.5(11) . . ?
Cl16 C40 Cl18A 93.0(7) . . ?
C39 C40 Cl17 98.1(7) . . ?
Cl18 C40 Cl17 103.2(7) . . ?
Cl17A C40 Cl17 51.3(9) . . ?
Cl16 C40 Cl17 94.2(7) . . ?
Cl18A C40 Cl17 155.2(8) . . ?
Cl17A Cl17 C40 50.7(8) . . ?
Cl17A Cl18 Cl18A 140.8(11) . . ?
Cl17A Cl18 C40 66.9(10) . . ?
Cl18A Cl18 C40 73.9(5) . . ?
Cl18 Cl17A C40 60.5(10) . . ?
Cl18 Cl17A Cl17 137.2(15) . . ?
C40 Cl17A Cl17 78.0(11) . . ?
Cl18 Cl18A C40 53.2(6) . . ?
Cl19 C41 Cl20 110.4(8) . . ?
Cl21 C42 Cl22 114.3(11) . . ?

loop_
_geom_bond_atom_site_label_1
_geom_bond_atom_site_label_2
_geom_bond_distance
_geom_bond_site_symmetry_2
_geom_bond_publ_flag
Mn1 O1 1.868(5) . ?
Mn1 O2 1.923(5) . ?
Mn1 O8 1.974(6) . ?
Mn1 N1 2.021(6) . ?
Mn1 O16 2.161(6) . ?
Mn1 O6 2.257(6) . ?
Mn1 Mn4 3.2141(17) . ?
Mn1 Mn2 3.2345(16) . ?
Mn2 O1 1.884(5) . ?
Mn2 O4 1.915(5) . ?
Mn2 O5 1.934(6) . ?
Mn2 O7 1.964(6) . ?
Mn2 O15 2.140(6) . ?
Mn2 O9 2.195(6) . ?
Mn2 Mn3 3.2291(17) . ?
Mn3 O12 2.090(6) . ?
Mn3 O17 2.147(6) . ?
Mn3 O4 2.193(5) . ?
Mn3 O10 2.211(6) . ?
Mn3 N2 2.262(7) . ?
Mn3 O1 2.304(5) . ?
Mn4 O11 2.109(6) . ?
Mn4 O3 2.159(6) . ?
Mn4 O13 2.160(7) . ?
Mn4 O2 2.163(5) . ?
Mn4 O14 2.173(6) . ?
Mn4 O1 2.346(5) . ?
O2 C6 1.343(9) . ?
O3 C8 1.251(10) . ?
O4 C20 1.312(9) . ?
O5 C22 1.271(10) . ?
O6 C29 1.231(10) . ?
O7 C29 1.251(10) . ?
O8 C31 1.254(10) . ?
O9 C31 1.229(11) . ?
O10 C33 1.224(11) . ?
O11 C33 1.245(11) . ?
O12 C35 1.241(12) . ?
O13 C35 1.254(12) . ?
O14 C37 1.239(10) . ?
O15 C37 1.245(10) . ?
O16 C39 1.239(10) . ?
O17 C39 1.234(10) . ?
N1 C5 1.352(10) . ?
N1 C1 1.355(11) . ?
N2 C15 1.321(11) . ?
N2 C19 1.362(11) . ?
C1 C2 1.390(13) . ?
C2 C3 1.355(13) . ?
C3 C4 1.369(13) . ?
C4 C5 1.389(11) . ?
C5 C6 1.483(12) . ?
C6 C7 1.338(11) . ?
C7 C8 1.446(12) . ?
C8 C9 1.488(12) . ?
C9 C14 1.380(13) . ?
C9 C10 1.416(13) . ?
C10 C11 1.381(13) . ?
C11 C12 1.376(15) . ?
C12 C13 1.380(17) . ?
C13 C14 1.383(15) . ?
C15 C16 1.362(13) . ?
C16 C17 1.392(14) . ?
C17 C18 1.377(13) . ?
C18 C19 1.374(12) . ?
C19 C20 1.520(12) . ?
C20 C21 1.344(12) . ?
C21 C22 1.427(13) . ?
C22 C23 1.491(12) . ?
C23 C24 1.379(13) . ?
C23 C28 1.402(14) . ?
C24 C25 1.383(14) . ?
C25 C26 1.382(16) . ?
C26 C27 1.384(15) . ?
C27 C28 1.376(14) . ?
C29 C30 1.544(12) . ?
C30 Cl1 1.750(9) . ?
C30 Cl3 1.759(10) . ?
C30 Cl2 1.787(10) . ?
C31 C32 1.562(13) . ?
C32 Cl5 1.741(11) . ?
C32 Cl4 1.749(11) . ?
C32 Cl6 1.790(13) . ?
C33 C34 1.596(12) . ?
C34 Cl7 1.706(11) . ?
C34 Cl8 1.736(10) . ?
C34 Cl9 1.806(12) . ?
C35 C36 1.553(13) . ?
C36 Cl12 1.753(10) . ?
C36 Cl10 1.762(10) . ?
C36 Cl11 1.775(10) . ?
C37 C38 1.557(13) . ?
C38 Cl15 1.762(11) . ?
C38 Cl14 1.768(11) . ?
C38 Cl13 1.773(10) . ?
C39 C40 1.548(14) . ?
C40 Cl18 1.557(13) . ?
C40 Cl17A 1.65(2) . ?
C40 Cl16 1.771(13) . ?
C40 Cl18A 1.867(10) . ?
C40 Cl17 2.081(14) . ?
Cl17 Cl17A 1.66(2) . ?
Cl18 Cl17A 1.42(2) . ?
Cl18 Cl18A 1.550(15) . ?
C41 Cl19 1.769(16) . ?
C41 Cl20 1.777(17) . ?
C42 Cl21 1.61(2) . ?
C42 Cl22 1.789(18) . ?
